data_4020878
loop_
_publ_author_name
'Sidika Polat Cakir'
'Keith T. Mead'

_publ_section_title
;
 Stereoselective Approach to C-Aryl Pyranoside Synthesis
 Which Addresses the Problem of C7-Substitution in Blepharocalyxin E
;
_journal_name_full 'Journal of Organic Chemistry'
_journal_page_first 2203
_journal_page_last 2205
_journal_paper_doi 10.1021/jo0355909
_journal_volume 69
_journal_year 2004
_chemical_formula_sum 'C20 H20 O4'
_chemical_formula_weight 324.36
_space_group_IT_number 2
_symmetry_cell_setting triclinic
_symmetry_space_group_name_Hall '-P 1'
_symmetry_space_group_name_H-M 'P -1'
_cell_angle_alpha 84.948(4)
_cell_angle_beta 80.144(4)
_cell_angle_gamma 87.036(4)
_cell_formula_units_Z 2
_cell_length_a 6.3446(14)
_cell_length_b 11.258(3)
_cell_length_c 11.961(3)
_cell_measurement_temperature 296(2)
_cell_volume 837.9(3)
_diffrn_ambient_temperature 296(2)
_exptl_crystal_density_diffrn 1.286
_cod_database_code 4020878

loop_
_symmetry_equiv_pos_as_xyz
'x, y, z'
'-x, -y, -z'

loop_
_atom_site_label
_atom_site_type_symbol
_atom_site_fract_x
_atom_site_fract_y
_atom_site_fract_z
_atom_site_U_iso_or_equiv
_atom_site_adp_type
_atom_site_occupancy
_atom_site_symmetry_multiplicity
_atom_site_calc_flag
_atom_site_refinement_flags
_atom_site_disorder_assembly
_atom_site_disorder_group
O2 O 0.17048(19) 1.07506(11) 0.08256(11) 0.0556(4) Uani 1 1 d . . .
O3 O 0.2967(2) 0.94838(12) -0.04702(12) 0.0598(4) Uani 1 1 d . . .
O4 O 0.5822(2) 0.42230(12) 0.17499(13) 0.0749(5) Uani 1 1 d . . .
C15 C 0.2689(3) 0.75482(15) 0.14857(15) 0.0432(4) Uani 1 1 d . . .
C9 C 0.3847(3) 0.84020(15) 0.37793(15) 0.0437(4) Uani 1 1 d . . .
C16 C 0.4765(3) 0.73957(18) 0.09309(16) 0.0493(5) Uani 1 1 d . . .
C18 C 0.4899(3) 0.53396(17) 0.16157(16) 0.0537(5) Uani 1 1 d . . .
C17 C 0.5872(3) 0.63034(17) 0.09863(17) 0.0531(5) Uani 1 1 d . . .
O1 O 0.1099(2) 1.16956(12) 0.24984(13) 0.0724(4) Uani 1 1 d . . .
C4 C 0.3483(3) 0.94737(15) 0.29642(16) 0.0444(5) Uani 1 1 d . . .
C7 C 0.1465(3) 0.87310(15) 0.14801(15) 0.0449(5) Uani 1 1 d . . .
C8 C 0.2173(3) 0.96467(18) 0.04989(17) 0.0483(5) Uani 1 1 d . . .
C5 C 0.1364(3) 0.94697(15) 0.25180(16) 0.0456(5) Uani 1 1 d . . .
C14 C 0.2334(4) 0.8073(2) 0.47173(18) 0.0626(6) Uani 1 1 d . . .
C20 C 0.1741(4) 0.65580(18) 0.21066(18) 0.0565(5) Uani 1 1 d . . .
C6 C 0.0645(4) 1.06946(18) 0.20186(17) 0.0566(5) Uani 1 1 d . . .
C3 C 0.3665(5) 1.06282(18) 0.3517(2) 0.0609(6) Uani 1 1 d . . .
C10 C 0.5768(3) 0.77630(18) 0.36492(18) 0.0569(5) Uani 1 1 d . . .
C19 C 0.2807(4) 0.5477(2) 0.21774(19) 0.0626(6) Uani 1 1 d . . .
C11 C 0.6159(4) 0.6814(2) 0.4417(2) 0.0718(7) Uani 1 1 d . . .
C2 C 0.3261(5) 1.1693(2) 0.2722(2) 0.0732(7) Uani 1 1 d . . .
C13 C 0.2727(5) 0.7128(2) 0.5485(2) 0.0747(7) Uani 1 1 d . . .
C21 C 0.7908(5) 0.4001(3) 0.1140(3) 0.0773(7) Uani 1 1 d . . .
C12 C 0.4627(5) 0.6501(2) 0.5328(2) 0.0738(7) Uani 1 1 d . . .
H5 H 0.020(3) 0.9183(13) 0.3141(15) 0.045(5) Uiso 1 1 d . . .
H6 H -0.088(3) 1.0733(15) 0.1969(15) 0.056(5) Uiso 1 1 d . . .
H7 H -0.002(3) 0.8586(13) 0.1389(14) 0.047(5) Uiso 1 1 d . . .
H16 H 0.546(3) 0.8049(16) 0.0516(16) 0.058(6) Uiso 1 1 d . . .
H4 H 0.466(3) 0.9445(13) 0.2338(15) 0.043(5) Uiso 1 1 d . . .
H17 H 0.736(3) 0.6253(15) 0.0570(16) 0.059(5) Uiso 1 1 d . . .
H10 H 0.683(3) 0.7948(16) 0.2980(18) 0.066(6) Uiso 1 1 d . . .
H3B H 0.505(3) 1.0660(15) 0.3682(15) 0.052(6) Uiso 1 1 d . . .
H3A H 0.262(3) 1.0645(16) 0.4220(18) 0.065(6) Uiso 1 1 d . . .
H2A H 0.324(3) 1.2394(19) 0.3087(18) 0.076(7) Uiso 1 1 d . . .
H20 H 0.033(3) 0.6645(16) 0.2469(17) 0.064(6) Uiso 1 1 d . . .
H14 H 0.107(3) 0.8509(17) 0.4831(17) 0.068(6) Uiso 1 1 d . . .
H19 H 0.217(3) 0.4851(18) 0.2608(18) 0.070(6) Uiso 1 1 d . . .
H12 H 0.492(3) 0.585(2) 0.587(2) 0.093(7) Uiso 1 1 d . . .
H2B H 0.425(4) 1.166(2) 0.195(2) 0.090(8) Uiso 1 1 d . . .
H21B H 0.891(4) 0.455(2) 0.140(2) 0.110(9) Uiso 1 1 d . . .
H21A H 0.791(4) 0.417(2) 0.034(2) 0.101(9) Uiso 1 1 d . . .
H11 H 0.754(4) 0.636(2) 0.430(2) 0.098(8) Uiso 1 1 d . . .
H13 H 0.166(4) 0.696(2) 0.607(2) 0.089(8) Uiso 1 1 d . . .
H21C H 0.822(4) 0.319(2) 0.130(2) 0.106(9) Uiso 1 1 d . . .

loop_
_atom_site_aniso_label
_atom_site_aniso_U_11
_atom_site_aniso_U_22
_atom_site_aniso_U_33
_atom_site_aniso_U_23
_atom_site_aniso_U_13
_atom_site_aniso_U_12
O2 0.0594(8) 0.0518(8) 0.0519(9) 0.0085(7) -0.0066(6) 0.0026(6)
O3 0.0607(9) 0.0767(9) 0.0394(8) 0.0057(7) -0.0055(7) -0.0055(7)
O4 0.0949(12) 0.0510(9) 0.0705(10) 0.0097(8) -0.0011(9) 0.0088(8)
C15 0.0506(11) 0.0448(11) 0.0348(10) -0.0026(8) -0.0062(9) -0.0105(9)
C9 0.0530(11) 0.0452(10) 0.0333(10) -0.0034(8) -0.0078(9) -0.0030(9)
C16 0.0568(13) 0.0443(12) 0.0442(11) 0.0029(10) -0.0020(10) -0.0087(10)
C18 0.0737(15) 0.0449(12) 0.0420(11) -0.0010(9) -0.0101(10) -0.0006(10)
C17 0.0584(13) 0.0510(13) 0.0458(12) -0.0019(10) 0.0021(10) -0.0025(10)
O1 0.0899(11) 0.0502(8) 0.0770(11) -0.0095(8) -0.0173(9) 0.0158(8)
C4 0.0480(11) 0.0463(11) 0.0367(11) -0.0008(9) -0.0025(9) -0.0015(9)
C7 0.0411(11) 0.0509(11) 0.0422(11) 0.0020(9) -0.0067(8) -0.0072(9)
C8 0.0428(11) 0.0578(13) 0.0442(12) 0.0050(10) -0.0110(9) -0.0044(9)
C5 0.0453(11) 0.0470(11) 0.0413(11) 0.0005(9) -0.0003(9) -0.0008(9)
C14 0.0675(15) 0.0684(14) 0.0457(13) 0.0054(11) 0.0012(11) 0.0040(12)
C20 0.0541(13) 0.0591(14) 0.0522(13) 0.0041(11) 0.0009(10) -0.0113(11)
C6 0.0549(14) 0.0587(14) 0.0529(13) 0.0021(11) -0.0066(10) 0.0087(10)
C3 0.0760(16) 0.0535(13) 0.0561(15) -0.0088(11) -0.0174(13) -0.0021(12)
C10 0.0599(13) 0.0625(13) 0.0454(12) 0.0037(11) -0.0059(11) 0.0010(11)
C19 0.0744(16) 0.0525(14) 0.0553(14) 0.0111(11) 0.0009(12) -0.0150(12)
C11 0.0834(17) 0.0695(15) 0.0604(15) 0.0029(13) -0.0167(13) 0.0174(13)
C2 0.103(2) 0.0442(14) 0.0771(19) -0.0081(13) -0.0275(17) -0.0025(13)
C13 0.0957(19) 0.0774(16) 0.0428(14) 0.0122(13) 0.0040(13) -0.0085(15)
C21 0.089(2) 0.0617(17) 0.081(2) -0.0034(15) -0.0189(16) 0.0147(15)
C12 0.116(2) 0.0553(14) 0.0500(15) 0.0065(12) -0.0215(15) 0.0030(14)

loop_
_geom_bond_atom_site_label_1
_geom_bond_atom_site_label_2
_geom_bond_distance
_geom_bond_site_symmetry_2
_geom_bond_publ_flag
O2 C8 1.339(2) . ?
O2 C6 1.467(2) . ?
O3 C8 1.208(2) . ?
O4 C18 1.367(2) . ?
O4 C21 1.419(3) . ?
C15 C16 1.379(3) . ?
C15 C20 1.388(2) . ?
C15 C7 1.507(2) . ?
C9 C10 1.375(3) . ?
C9 C14 1.383(3) . ?
C9 C4 1.517(2) . ?
C16 C17 1.386(3) . ?
C18 C17 1.375(3) . ?
C18 C19 1.389(3) . ?
O1 C6 1.374(2) . ?
O1 C2 1.441(3) . ?
C4 C3 1.527(3) . ?
C4 C5 1.530(3) . ?
C7 C8 1.515(2) . ?
C7 C5 1.545(2) . ?
C5 C6 1.533(3) . ?
C14 C13 1.384(3) . ?
C20 C19 1.364(3) . ?
C3 C2 1.503(3) . ?
C10 C11 1.387(3) . ?
C11 C12 1.364(3) . ?
C13 C12 1.358(3) . ?
